data_4029691
loop_
_publ_author_name
'Sun, Yin-Wei'
'Xu, Qin'
'Shi, Min'

_publ_section_title
;
 Synthesis of axially chiral gold complexes and their applications in
 asymmetric catalyses.
;
_journal_name_full 'Beilstein journal of organic chemistry'
_journal_page_first 2224
_journal_page_last 2232
_journal_paper_doi 10.3762/bjoc.9.261
_journal_volume 9
_journal_year 2013
_chemical_absolute_configuration ad
_chemical_formula_sum 'C36 H22 Au F6 I N2'
_chemical_formula_weight 920.42
_chemical_name_systematic
; 
 ? 
;
_space_group_IT_number 19
_symmetry_cell_setting orthorhombic
_symmetry_space_group_name_Hall 'P 2ac 2ab'
_symmetry_space_group_name_H-M 'P 21 21 21'
_atom_sites_solution_hydrogens geom
_atom_sites_solution_primary direct
_atom_sites_solution_secondary difmap
_audit_creation_method SHELXL-97
_cell_angle_alpha 90.00
_cell_angle_beta 90.00
_cell_angle_gamma 90.00
_cell_formula_units_Z 8
_cell_length_a 9.6909(5)
_cell_length_b 18.5814(9)
_cell_length_c 36.0427(18)
_cell_measurement_reflns_used 6691
_cell_measurement_temperature 293(2)
_cell_measurement_theta_max 41.368
_cell_measurement_theta_min 4.241
_cell_volume 6490.2(6)
_computing_cell_refinement 'Bruker SMART'
_computing_data_collection 'Bruker SMART'
_computing_data_reduction 'Bruker SHELXTL'
_computing_molecular_graphics 'Bruker SHELXTL'
_computing_publication_material 'Bruker SHELXTL'
_computing_structure_refinement 'SHELXL-97 (Sheldrick, 1997)'
_computing_structure_solution 'SHELXS-97 (Sheldrick, 1990)'
_diffrn_ambient_temperature 293(2)
_diffrn_measured_fraction_theta_full 0.999
_diffrn_measured_fraction_theta_max 0.999
_diffrn_measurement_device_type 'CCD area detector'
_diffrn_measurement_method 'phi and omega scans'
_diffrn_radiation_monochromator graphite
_diffrn_radiation_source 'fine-focus sealed tube'
_diffrn_radiation_type MoK\a
_diffrn_radiation_wavelength 0.71073
_diffrn_reflns_av_R_equivalents 0.0674
_diffrn_reflns_av_sigmaI/netI 0.0807
_diffrn_reflns_limit_h_max 11
_diffrn_reflns_limit_h_min -11
_diffrn_reflns_limit_k_max 22
_diffrn_reflns_limit_k_min -17
_diffrn_reflns_limit_l_max 44
_diffrn_reflns_limit_l_min -44
_diffrn_reflns_number 39571
_diffrn_reflns_theta_full 26.00
_diffrn_reflns_theta_max 26.00
_diffrn_reflns_theta_min 2.02
_exptl_absorpt_coefficient_mu 5.548
_exptl_absorpt_correction_T_max 1.00000
_exptl_absorpt_correction_T_min 0.29467
_exptl_absorpt_correction_type empirical
_exptl_absorpt_process_details sadabs
_exptl_crystal_colour colorless
_exptl_crystal_density_diffrn 1.884
_exptl_crystal_density_method 'not measured'
_exptl_crystal_description prismatic
_exptl_crystal_F_000 3504
_exptl_crystal_size_max 0.321
_exptl_crystal_size_mid 0.212
_exptl_crystal_size_min 0.143
_refine_diff_density_max 0.840
_refine_diff_density_min -0.619
_refine_diff_density_rms 0.103
_refine_ls_abs_structure_details 'Flack H D (1983), Acta Cryst. A39, 876-881'
_refine_ls_abs_structure_Flack -0.001(5)
_refine_ls_extinction_method none
_refine_ls_goodness_of_fit_ref 0.947
_refine_ls_hydrogen_treatment constr
_refine_ls_matrix_type full
_refine_ls_number_parameters 939
_refine_ls_number_reflns 12720
_refine_ls_number_restraints 190
_refine_ls_restrained_S_all 0.968
_refine_ls_R_factor_all 0.0684
_refine_ls_R_factor_gt 0.0421
_refine_ls_shift/su_max 0.003
_refine_ls_shift/su_mean 0.000
_refine_ls_structure_factor_coef Fsqd
_refine_ls_weighting_details 'calc w=1/[\s^2^(Fo^2^)+(0.0124P)^2^+0.0000P] where P=(Fo^2^+2Fc^2^)/3'
_refine_ls_weighting_scheme calc
_refine_ls_wR_factor_gt 0.0793
_refine_ls_wR_factor_ref 0.0881
_reflns_number_gt 9020
_reflns_number_total 12720
_reflns_threshold_expression >2sigma(I)
_cod_data_source_file 1860-5397-9-261-S2.cif
_cod_data_source_block cd212255
_cod_depositor_comments
;
The following automatic conversions were performed:

'_symmetry_cell_setting' value 'Orthorhombic' changed to
'orthorhombic' according to
/usr/data/users/saulius/automatic-downloads/retrospective/Beilstein/lib/dictionaries/cif_core.dic
dictionary named 'cif_core.dic' version 2.4.2 from 2011-04-26.

Automatic conversion script
Id: cif_fix_values 2281 2013-09-26 08:29:07Z andrius 
;
_cod_original_sg_symbol_H-M P2(1)2(1)2(1)
_cod_database_code 4029691

loop_
_symmetry_equiv_pos_as_xyz
'x, y, z'
'-x+1/2, -y, z+1/2'
'-x, y+1/2, -z+1/2'
'x+1/2, -y+1/2, -z'

loop_
_atom_site_label
_atom_site_type_symbol
_atom_site_fract_x
_atom_site_fract_y
_atom_site_fract_z
_atom_site_U_iso_or_equiv
_atom_site_adp_type
_atom_site_occupancy
_atom_site_symmetry_multiplicity
_atom_site_calc_flag
_atom_site_refinement_flags
_atom_site_disorder_assembly
_atom_site_disorder_group
Au1 Au 0.49751(4) 0.654287(17) 0.735838(9) 0.06629(10) Uani 1 1 d . . .
Au1' Au 0.51605(4) 0.956398(17) 0.892096(9) 0.06364(10) Uani 1 1 d . . .
I1 I 0.56798(8) 0.60142(4) 0.798163(19) 0.0921(2) Uani 1 1 d . . .
I1' I 0.65909(6) 1.04903(3) 0.926959(19) 0.07736(19) Uani 1 1 d . . .
N1 N 0.3131(7) 0.6705(5) 0.6698(2) 0.080(3) Uani 1 1 d . . .
N2 N 0.4636(7) 0.7556(4) 0.67085(19) 0.0648(19) Uani 1 1 d . . .
N1' N 0.3799(8) 0.9074(5) 0.8234(2) 0.073(2) Uani 1 1 d . . .
N2' N 0.3485(7) 0.8273(4) 0.86583(18) 0.0598(18) Uani 1 1 d . . .
F1 F 0.4984(14) 0.6970(6) 0.4895(3) 0.077(3) Uani 0.60 1 d PDU A 1
F2 F 0.3256(14) 0.7257(10) 0.5199(4) 0.100(4) Uani 0.50 1 d PDU A 1
F3 F 0.410(2) 0.7995(11) 0.4803(6) 0.125(7) Uani 0.50 1 d PDU A 1
F4 F 0.6930(19) 0.9803(8) 0.5955(4) 0.107(5) Uani 0.50 1 d PDU B 1
F5 F 0.711(2) 0.9813(10) 0.5366(5) 0.123(7) Uani 0.50 1 d PDU B 1
F6 F 0.8765(14) 0.9432(8) 0.5711(5) 0.104(5) Uani 0.50 1 d PDU B 1
F7 F -0.170(2) 0.9053(9) 0.7984(5) 0.113(5) Uani 0.50 1 d PDU C 1
F8 F -0.1791(16) 0.7995(7) 0.7778(3) 0.085(4) Uani 0.50 1 d PDU C 1
F9 F -0.3456(12) 0.8312(9) 0.8102(4) 0.090(4) Uani 0.50 1 d PDU C 1
F10 F -0.146(2) 0.5936(8) 0.8664(5) 0.114(5) Uani 0.50 1 d PDU D 1
F11 F -0.184(2) 0.6278(8) 0.9214(5) 0.129(5) Uani 0.50 1 d PDU D 1
F12 F 0.0251(15) 0.6095(9) 0.9024(5) 0.113(6) Uani 0.50 1 d PDU D 1
F1' F 0.444(2) 0.6869(9) 0.4978(7) 0.103(8) Uani 0.40 1 d PDU A 2
F2' F 0.3182(13) 0.7750(8) 0.5136(4) 0.091(4) Uani 0.50 1 d PDU A 2
F3' F 0.4762(17) 0.7982(9) 0.4756(3) 0.083(4) Uani 0.50 1 d PDU A 2
F4' F 0.6311(17) 0.9861(8) 0.5758(6) 0.128(6) Uani 0.50 1 d PDU B 2
F5' F 0.7744(18) 0.9668(10) 0.5327(4) 0.107(6) Uani 0.50 1 d PDU B 2
F6' F 0.833(2) 0.9583(11) 0.5888(5) 0.136(7) Uani 0.50 1 d PDU B 2
F7' F -0.2450(16) 0.9069(7) 0.8096(4) 0.092(5) Uani 0.50 1 d PDU C 2
F8' F -0.1202(16) 0.8426(12) 0.7776(4) 0.123(6) Uani 0.50 1 d PDU C 2
F9' F -0.314(2) 0.8037(10) 0.7947(6) 0.141(7) Uani 0.50 1 d PDU C 2
F10' F -0.0462(19) 0.5961(8) 0.8625(4) 0.117(5) Uani 0.50 1 d PDU D 2
F11' F -0.2291(13) 0.6138(8) 0.8919(6) 0.111(4) Uani 0.50 1 d PDU D 2
F12' F -0.0296(19) 0.6138(8) 0.9199(4) 0.104(5) Uani 0.50 1 d PDU D 2
C1 C 0.4256(9) 0.6950(6) 0.6883(3) 0.073(3) Uani 1 1 d . . .
C2 C 0.3715(9) 0.7738(7) 0.6424(2) 0.077(3) Uani 1 1 d . . .
C3 C 0.2808(10) 0.7178(8) 0.6419(3) 0.081(3) Uani 1 1 d . . .
C4 C 0.1673(12) 0.7161(8) 0.6155(3) 0.105(4) Uani 1 1 d U . .
H4 H 0.1034 0.6789 0.6137 0.126 Uiso 1 1 calc R . .
C5 C 0.1667(14) 0.7746(8) 0.5943(3) 0.112(4) Uani 1 1 d U . .
H5 H 0.0945 0.7766 0.5773 0.134 Uiso 1 1 calc R . .
C6 C 0.2554(13) 0.8331(8) 0.5932(3) 0.109(4) Uani 1 1 d U . .
H6 H 0.2422 0.8714 0.5770 0.130 Uiso 1 1 calc R . .
C7 C 0.3655(11) 0.8308(7) 0.6181(3) 0.102(4) Uani 1 1 d . . .
H7 H 0.4327 0.8665 0.6182 0.122 Uiso 1 1 calc R . .
C8 C 0.2376(11) 0.6067(7) 0.6804(3) 0.111(4) Uani 1 1 d . . .
H8A H 0.2728 0.5888 0.7035 0.166 Uiso 1 1 calc R . .
H8B H 0.2480 0.5706 0.6616 0.166 Uiso 1 1 calc R . .
H8C H 0.1416 0.6184 0.6832 0.166 Uiso 1 1 calc R . .
C9 C 0.5773(9) 0.8013(4) 0.6812(2) 0.054(2) Uani 1 1 d . . .
C10 C 0.5453(10) 0.8698(5) 0.6962(2) 0.072(3) Uani 1 1 d . . .
H10 H 0.4543 0.8805 0.7023 0.086 Uiso 1 1 calc R . .
C11 C 0.6422(12) 0.9191(5) 0.7016(3) 0.080(3) Uani 1 1 d . . .
H11 H 0.6170 0.9644 0.7103 0.096 Uiso 1 1 calc R . .
C12 C 0.7820(10) 0.9046(5) 0.6945(2) 0.061(2) Uani 1 1 d . . .
C13 C 0.8883(12) 0.9548(5) 0.6986(3) 0.079(3) Uani 1 1 d . . .
H13 H 0.8658 0.9997 0.7083 0.094 Uiso 1 1 calc R . .
C14 C 1.0176(12) 0.9431(5) 0.6896(2) 0.085(3) Uani 1 1 d . . .
H14 H 1.0833 0.9795 0.6912 0.102 Uiso 1 1 calc R . .
C15 C 1.0533(10) 0.8732(5) 0.6775(2) 0.080(3) Uani 1 1 d . . .
H15 H 1.1452 0.8626 0.6725 0.096 Uiso 1 1 calc R . .
C16 C 0.9565(8) 0.8211(4) 0.6730(2) 0.058(2) Uani 1 1 d . . .
H16 H 0.9826 0.7759 0.6645 0.070 Uiso 1 1 calc R . .
C17 C 0.8169(8) 0.8350(4) 0.68113(19) 0.0479(19) Uani 1 1 d . . .
C18 C 0.7123(7) 0.7838(4) 0.67365(19) 0.0412(17) Uani 1 1 d . . .
C19 C 0.7462(7) 0.7117(4) 0.65654(19) 0.0375(17) Uani 1 1 d . . .
C20 C 0.8050(7) 0.6583(4) 0.67960(19) 0.0423(18) Uani 1 1 d . . .
C21 C 0.8383(8) 0.6696(5) 0.7175(2) 0.055(2) Uani 1 1 d . . .
H21 H 0.8222 0.7145 0.7280 0.066 Uiso 1 1 calc R . .
C22 C 0.8927(9) 0.6168(6) 0.7387(3) 0.074(3) Uani 1 1 d . . .
H22 H 0.9118 0.6259 0.7636 0.089 Uiso 1 1 calc R . .
C23 C 0.9206(9) 0.5492(6) 0.7241(3) 0.083(3) Uani 1 1 d . . .
H23 H 0.9586 0.5134 0.7389 0.100 Uiso 1 1 calc R . .
C24 C 0.8920(8) 0.5363(5) 0.6883(3) 0.066(2) Uani 1 1 d . . .
H24 H 0.9124 0.4912 0.6785 0.079 Uiso 1 1 calc R . .
C25 C 0.8320(8) 0.5887(4) 0.6649(2) 0.053(2) Uani 1 1 d . . .
C26 C 0.8000(8) 0.5749(4) 0.6275(2) 0.055(2) Uani 1 1 d . . .
H26 H 0.8144 0.5291 0.6177 0.066 Uiso 1 1 calc R . .
C27 C 0.7487(8) 0.6274(4) 0.6058(2) 0.055(2) Uani 1 1 d . . .
H27 H 0.7299 0.6173 0.5810 0.066 Uiso 1 1 calc R . .
C28 C 0.7225(7) 0.6973(4) 0.6194(2) 0.0436(18) Uani 1 1 d . . .
C29 C 0.6726(8) 0.7509(4) 0.59152(19) 0.0451(18) Uani 1 1 d . . .
C30 C 0.5797(8) 0.7308(4) 0.5639(2) 0.052(2) Uani 1 1 d . . .
H30 H 0.5424 0.6846 0.5639 0.062 Uiso 1 1 calc R . .
C31 C 0.5427(8) 0.7796(5) 0.5363(2) 0.060(2) Uani 1 1 d D A .
C32 C 0.5925(10) 0.8469(5) 0.5364(2) 0.069(2) Uani 1 1 d . . .
H32 H 0.5675 0.8790 0.5178 0.082 Uiso 1 1 calc R . .
C33 C 0.6812(9) 0.8684(4) 0.5644(2) 0.061(2) Uani 1 1 d D B .
C34 C 0.7248(8) 0.8205(4) 0.5916(2) 0.052(2) Uani 1 1 d . . .
H34 H 0.7880 0.8348 0.6096 0.062 Uiso 1 1 calc R . .
C35 C 0.4465(11) 0.7552(5) 0.5062(2) 0.084(3) Uani 1 1 d D . .
C36 C 0.7360(13) 0.9432(6) 0.5659(3) 0.101(4) Uani 1 1 d D . .
C1' C 0.4060(9) 0.8917(5) 0.8594(2) 0.059(2) Uani 1 1 d . . .
C2' C 0.2864(9) 0.7995(6) 0.8333(2) 0.065(2) Uani 1 1 d . . .
C3' C 0.3080(9) 0.8523(8) 0.8068(3) 0.077(3) Uani 1 1 d . . .
C4' C 0.2538(12) 0.8416(9) 0.7711(3) 0.100(4) Uani 1 1 d . . .
H4' H 0.2617 0.8769 0.7530 0.120 Uiso 1 1 calc R . .
C5' C 0.1903(13) 0.7788(10) 0.7639(4) 0.119(5) Uani 1 1 d . . .
H5' H 0.1565 0.7704 0.7402 0.143 Uiso 1 1 calc R . .
C6' C 0.1740(12) 0.7276(8) 0.7902(3) 0.101(4) Uani 1 1 d . . .
H6' H 0.1288 0.6852 0.7838 0.121 Uiso 1 1 calc R . .
C7' C 0.2208(10) 0.7354(7) 0.8255(3) 0.084(3) Uani 1 1 d . . .
H7' H 0.2094 0.6997 0.8434 0.101 Uiso 1 1 calc R . .
C8' C 0.4357(11) 0.9694(6) 0.8031(3) 0.107(4) Uani 1 1 d . . .
H8'1 H 0.3873 0.9747 0.7800 0.160 Uiso 1 1 calc R . .
H8'2 H 0.5320 0.9618 0.7983 0.160 Uiso 1 1 calc R . .
H8'3 H 0.4241 1.0122 0.8177 0.160 Uiso 1 1 calc R . .
C9' C 0.3535(8) 0.7836(4) 0.8990(2) 0.0491(19) Uani 1 1 d . . .
C10' C 0.4361(8) 0.7196(4) 0.8963(3) 0.061(2) Uani 1 1 d . . .
H10' H 0.4864 0.7102 0.8748 0.074 Uiso 1 1 calc R . .
C11' C 0.4399(9) 0.6735(5) 0.9250(3) 0.072(3) Uani 1 1 d . . .
H11' H 0.4942 0.6323 0.9232 0.087 Uiso 1 1 calc R . .
C12' C 0.3639(8) 0.6860(4) 0.9575(2) 0.055(2) Uani 1 1 d . . .
C13' C 0.3601(11) 0.6374(4) 0.9878(3) 0.079(3) Uani 1 1 d . . .
H13' H 0.4111 0.5951 0.9865 0.095 Uiso 1 1 calc R . .
C14' C 0.2841(10) 0.6510(5) 1.0186(3) 0.079(3) Uani 1 1 d . . .
H14' H 0.2841 0.6183 1.0382 0.095 Uiso 1 1 calc R . .
C15' C 0.2072(9) 0.7129(5) 1.0212(2) 0.065(2) Uani 1 1 d . . .
H15' H 0.1547 0.7216 1.0423 0.078 Uiso 1 1 calc R . .
C16' C 0.2071(8) 0.7613(4) 0.9932(2) 0.055(2) Uani 1 1 d . . .
H16' H 0.1536 0.8026 0.9955 0.067 Uiso 1 1 calc R . .
C17' C 0.2856(7) 0.7514(4) 0.9605(2) 0.0460(19) Uani 1 1 d . . .
C18' C 0.2824(7) 0.8000(4) 0.9300(2) 0.0461(18) Uani 1 1 d . . .
C19' C 0.2049(8) 0.8689(4) 0.93517(19) 0.0435(18) Uani 1 1 d . . .
C20' C 0.2656(8) 0.9217(4) 0.9602(2) 0.0450(18) Uani 1 1 d . . .
C21' C 0.3938(8) 0.9102(4) 0.9778(2) 0.0497(19) Uani 1 1 d . . .
H21' H 0.4436 0.8686 0.9726 0.060 Uiso 1 1 calc R . .
C22' C 0.4448(8) 0.9582(4) 1.0019(2) 0.061(2) Uani 1 1 d . . .
H22' H 0.5280 0.9487 1.0138 0.073 Uiso 1 1 calc R . .
C23' C 0.3750(10) 1.0224(5) 1.0094(2) 0.070(3) Uani 1 1 d . . .
H23' H 0.4134 1.0561 1.0255 0.085 Uiso 1 1 calc R . .
C24' C 0.2503(10) 1.0355(5) 0.9931(2) 0.066(2) Uani 1 1 d . . .
H24' H 0.2035 1.0779 0.9984 0.079 Uiso 1 1 calc R . .
C25' C 0.1913(9) 0.9849(4) 0.9681(2) 0.051(2) Uani 1 1 d . . .
C26' C 0.0638(8) 0.9969(4) 0.9503(2) 0.053(2) Uani 1 1 d . . .
H26' H 0.0162 1.0395 0.9549 0.064 Uiso 1 1 calc R . .
C27' C 0.0098(8) 0.9487(4) 0.92710(18) 0.0503(17) Uani 1 1 d . . .
H27' H -0.0746 0.9584 0.9158 0.060 Uiso 1 1 calc R . .
C28' C 0.0781(7) 0.8830(4) 0.91920(19) 0.0420(17) Uani 1 1 d . . .
C29' C 0.0051(7) 0.8308(3) 0.89489(18) 0.0444(15) Uani 1 1 d . . .
C30' C -0.0626(8) 0.8556(4) 0.8632(2) 0.059(2) Uani 1 1 d . . .
H30' H -0.0574 0.9041 0.8571 0.071 Uiso 1 1 calc R . .
C31' C -0.1368(8) 0.8098(5) 0.8410(2) 0.056(2) Uani 1 1 d D C .
C32' C -0.1497(9) 0.7376(5) 0.8497(2) 0.067(2) Uani 1 1 d . . .
H32' H -0.1999 0.7065 0.8346 0.081 Uiso 1 1 calc R . .
C33' C -0.0866(9) 0.7142(4) 0.8808(2) 0.060(2) Uani 1 1 d D D .
C34' C -0.0113(9) 0.7582(4) 0.90337(19) 0.0560(19) Uani 1 1 d . . .
H34' H 0.0296 0.7395 0.9246 0.067 Uiso 1 1 calc R . .
C35' C -0.2070(10) 0.8391(5) 0.8070(3) 0.080(3) Uani 1 1 d D . .
C36' C -0.0996(12) 0.6345(6) 0.8913(3) 0.109(4) Uani 1 1 d D . .

loop_
_atom_site_aniso_label
_atom_site_aniso_U_11
_atom_site_aniso_U_22
_atom_site_aniso_U_33
_atom_site_aniso_U_23
_atom_site_aniso_U_13
_atom_site_aniso_U_12
Au1 0.0628(2) 0.0718(2) 0.0643(2) -0.00848(16) 0.0116(2) -0.0161(2)
Au1' 0.0626(2) 0.06039(19) 0.0679(2) 0.00891(16) 0.00710(19) 0.01124(19)
I1 0.1083(5) 0.0954(5) 0.0725(4) 0.0075(4) 0.0013(4) -0.0399(4)
I1' 0.0683(4) 0.0695(4) 0.0943(5) 0.0089(4) 0.0008(3) 0.0050(3)
N1 0.032(4) 0.129(8) 0.079(6) -0.028(6) 0.014(4) -0.010(5)
N2 0.046(5) 0.092(5) 0.057(4) -0.007(4) 0.008(3) 0.012(4)
N1' 0.073(5) 0.094(6) 0.052(5) 0.007(5) 0.027(4) 0.024(5)
N2' 0.056(4) 0.077(5) 0.046(4) -0.009(4) 0.008(3) 0.007(4)
F1 0.083(7) 0.078(6) 0.069(6) -0.012(5) -0.008(6) -0.004(6)
F2 0.092(8) 0.135(9) 0.074(7) -0.007(7) -0.004(6) -0.016(7)
F3 0.127(11) 0.129(10) 0.119(10) 0.012(8) -0.040(8) 0.021(8)
F4 0.128(9) 0.085(7) 0.106(8) -0.013(7) 0.010(7) -0.019(7)
F5 0.136(11) 0.097(9) 0.136(10) 0.048(7) -0.002(8) 0.013(8)
F6 0.109(8) 0.086(8) 0.118(9) 0.013(7) 0.024(7) -0.031(6)
F7 0.133(9) 0.115(9) 0.091(8) 0.019(7) -0.038(8) -0.015(8)
F8 0.110(8) 0.101(7) 0.044(6) -0.016(6) -0.021(5) 0.030(7)
F9 0.067(7) 0.123(8) 0.082(7) -0.004(6) -0.015(5) 0.042(6)
F10 0.131(9) 0.088(7) 0.122(9) -0.011(7) -0.029(8) -0.018(8)
F11 0.152(9) 0.094(7) 0.141(9) 0.036(7) 0.032(8) -0.027(7)
F12 0.119(9) 0.080(7) 0.141(10) 0.017(8) 0.004(8) 0.013(7)
F1' 0.105(11) 0.098(11) 0.106(11) 0.005(8) -0.022(9) 0.001(8)
F2' 0.078(7) 0.102(8) 0.091(8) -0.015(7) -0.015(6) 0.006(6)
F3' 0.090(8) 0.108(7) 0.051(6) 0.020(5) -0.018(6) 0.015(7)
F4' 0.143(10) 0.085(8) 0.155(10) -0.013(8) 0.003(8) -0.003(7)
F5' 0.109(9) 0.100(9) 0.111(9) 0.029(7) 0.031(7) -0.018(8)
F6' 0.159(11) 0.110(9) 0.139(10) 0.015(8) -0.027(9) -0.009(8)
F7' 0.096(8) 0.095(8) 0.085(8) 0.006(6) -0.022(6) 0.045(7)
F8' 0.127(9) 0.146(10) 0.096(8) 0.031(8) -0.008(7) 0.025(8)
F9' 0.137(10) 0.149(10) 0.137(10) 0.002(8) -0.050(8) -0.008(8)
F10' 0.139(9) 0.081(7) 0.132(9) -0.011(6) 0.018(8) 0.008(7)
F11' 0.104(8) 0.087(7) 0.141(9) 0.023(7) -0.008(7) -0.034(6)
F12' 0.137(10) 0.073(7) 0.102(8) 0.017(6) -0.026(8) -0.012(7)
C1 0.048(5) 0.099(7) 0.074(6) -0.029(6) 0.027(5) -0.009(5)
C2 0.038(5) 0.146(10) 0.045(6) -0.019(6) 0.004(4) 0.028(6)
C3 0.037(5) 0.151(11) 0.053(6) -0.019(7) 0.002(5) 0.024(6)
C4 0.073(6) 0.131(8) 0.111(7) -0.037(7) 0.009(6) 0.008(6)
C5 0.098(7) 0.144(8) 0.093(7) -0.032(7) 0.001(6) 0.037(7)
C6 0.098(7) 0.137(8) 0.090(7) 0.001(7) 0.009(6) 0.044(7)
C7 0.075(7) 0.171(12) 0.058(7) 0.027(7) 0.022(6) 0.048(7)
C8 0.070(7) 0.147(11) 0.116(10) -0.037(9) 0.018(7) -0.034(8)
C9 0.059(5) 0.056(5) 0.048(5) 0.003(4) 0.007(4) 0.020(4)
C10 0.067(6) 0.089(7) 0.059(5) -0.014(5) 0.020(5) 0.031(5)
C11 0.094(8) 0.067(6) 0.080(7) -0.014(5) 0.006(6) 0.025(6)
C12 0.077(6) 0.059(5) 0.046(5) -0.006(4) 0.007(4) 0.006(5)
C13 0.113(8) 0.046(5) 0.077(7) -0.018(5) 0.002(6) -0.011(6)
C14 0.103(9) 0.080(7) 0.071(6) -0.009(5) 0.004(6) -0.023(7)
C15 0.078(7) 0.094(7) 0.069(6) -0.018(5) 0.013(5) -0.021(6)
C16 0.062(6) 0.054(5) 0.059(5) -0.011(4) 0.006(4) -0.006(4)
C17 0.056(5) 0.052(5) 0.036(4) -0.004(4) 0.007(4) 0.003(4)
C18 0.043(4) 0.042(4) 0.039(4) 0.003(3) 0.006(3) 0.004(3)
C19 0.033(4) 0.042(4) 0.037(4) 0.001(3) 0.006(3) 0.003(3)
C20 0.033(4) 0.054(5) 0.040(4) 0.007(4) 0.011(3) -0.013(4)
C21 0.051(5) 0.069(5) 0.045(5) 0.016(4) 0.002(4) 0.005(4)
C22 0.060(6) 0.105(8) 0.057(6) 0.024(6) -0.005(5) -0.014(5)
C23 0.061(5) 0.098(8) 0.090(8) 0.050(7) -0.014(5) -0.009(6)
C24 0.057(5) 0.052(5) 0.089(7) 0.019(5) -0.004(5) 0.010(4)
C25 0.048(5) 0.051(5) 0.060(5) 0.011(4) 0.005(4) -0.003(4)
C26 0.069(6) 0.034(4) 0.062(6) -0.003(4) 0.001(4) 0.009(4)
C27 0.055(5) 0.057(5) 0.053(5) -0.007(4) -0.001(4) 0.008(4)
C28 0.045(4) 0.049(5) 0.037(4) -0.001(4) 0.011(3) 0.006(3)
C29 0.047(4) 0.049(5) 0.039(4) 0.003(3) 0.006(3) 0.007(4)
C30 0.053(5) 0.057(5) 0.045(5) -0.006(4) 0.009(4) 0.004(4)
C31 0.062(6) 0.074(6) 0.044(5) -0.005(4) -0.006(4) 0.029(5)
C32 0.088(7) 0.060(6) 0.058(6) 0.017(5) 0.003(5) 0.008(5)
C33 0.072(6) 0.048(5) 0.065(6) 0.018(4) 0.012(5) -0.006(4)
C34 0.045(5) 0.066(6) 0.044(5) 0.007(4) 0.008(4) -0.002(4)
C35 0.110(10) 0.079(7) 0.064(7) 0.000(6) -0.008(6) 0.017(7)
C36 0.132(11) 0.095(9) 0.077(9) 0.030(7) -0.006(8) 0.012(9)
C1' 0.064(6) 0.061(6) 0.052(5) 0.009(4) 0.014(4) 0.022(5)
C2' 0.058(6) 0.096(7) 0.039(5) -0.012(5) 0.007(4) 0.025(5)
C3' 0.052(6) 0.133(10) 0.046(6) -0.001(7) 0.011(5) 0.028(6)
C4' 0.075(7) 0.174(13) 0.052(7) -0.001(8) 0.015(6) 0.039(8)
C5' 0.081(9) 0.212(17) 0.064(8) -0.040(10) -0.030(7) 0.033(10)
C6' 0.079(8) 0.150(12) 0.074(8) -0.028(8) -0.016(7) 0.023(8)
C7' 0.060(6) 0.121(9) 0.071(7) -0.024(7) 0.000(5) 0.009(6)
C8' 0.098(8) 0.139(10) 0.083(7) 0.040(7) 0.033(6) 0.050(7)
C9' 0.044(4) 0.050(4) 0.054(5) -0.015(4) -0.002(4) 0.000(4)
C10' 0.043(4) 0.065(5) 0.076(6) -0.018(5) 0.005(4) 0.009(4)
C11' 0.067(6) 0.053(5) 0.097(7) -0.013(5) -0.008(6) 0.016(4)
C12' 0.049(5) 0.038(4) 0.077(6) -0.007(4) -0.018(4) -0.003(4)
C13' 0.074(7) 0.034(5) 0.128(10) 0.012(6) -0.029(7) -0.002(5)
C14' 0.074(7) 0.060(6) 0.103(8) 0.026(6) -0.016(6) -0.009(5)
C15' 0.062(6) 0.070(6) 0.063(6) 0.010(5) -0.006(4) -0.009(5)
C16' 0.050(5) 0.045(5) 0.071(6) 0.010(4) -0.007(4) -0.004(4)
C17' 0.038(4) 0.037(4) 0.063(5) 0.003(4) -0.013(4) -0.002(3)
C18' 0.041(4) 0.038(4) 0.059(5) -0.006(4) -0.009(4) 0.003(3)
C19' 0.051(4) 0.037(4) 0.042(4) 0.004(3) 0.009(3) 0.009(3)
C20' 0.053(5) 0.043(4) 0.039(4) 0.002(3) 0.004(4) -0.007(4)
C21' 0.048(5) 0.048(5) 0.054(5) -0.005(4) -0.010(4) -0.003(4)
C22' 0.062(5) 0.060(5) 0.062(5) -0.011(4) -0.015(4) -0.013(4)
C23' 0.086(7) 0.064(6) 0.061(6) -0.025(5) -0.006(5) -0.022(5)
C24' 0.086(7) 0.052(5) 0.060(6) -0.004(5) 0.011(5) 0.006(5)
C25' 0.064(5) 0.037(4) 0.052(5) -0.004(4) 0.012(4) 0.002(4)
C26' 0.060(5) 0.044(4) 0.055(5) 0.003(4) 0.008(4) 0.014(4)
C27' 0.049(4) 0.051(4) 0.051(4) 0.004(3) -0.004(4) 0.016(4)
C28' 0.042(4) 0.041(4) 0.043(4) -0.003(3) -0.002(3) 0.003(3)
C29' 0.042(4) 0.044(4) 0.048(4) 0.000(3) -0.003(4) 0.010(4)
C30' 0.064(5) 0.048(5) 0.065(5) 0.002(4) 0.008(4) 0.005(4)
C31' 0.055(5) 0.068(6) 0.046(5) -0.003(4) -0.017(4) 0.009(4)
C32' 0.066(6) 0.060(6) 0.077(7) -0.010(5) -0.018(5) 0.010(5)
C33' 0.070(6) 0.044(5) 0.067(6) 0.000(4) -0.020(5) 0.001(4)
C34' 0.055(5) 0.060(5) 0.053(4) 0.004(4) -0.009(4) 0.014(5)
C35' 0.085(8) 0.083(8) 0.071(7) 0.000(6) -0.025(6) -0.001(7)
C36' 0.120(11) 0.109(10) 0.097(10) -0.021(8) -0.053(9) -0.013(8)

loop_
_atom_type_symbol
_atom_type_description
_atom_type_scat_dispersion_real
_atom_type_scat_dispersion_imag
_atom_type_scat_source
C C 0.0033 0.0016 'International Tables Vol C Tables 4.2.6.8 and 6.1.1.4'
H H 0.0000 0.0000 'International Tables Vol C Tables 4.2.6.8 and 6.1.1.4'
N N 0.0061 0.0033 'International Tables Vol C Tables 4.2.6.8 and 6.1.1.4'
F F 0.0171 0.0103 'International Tables Vol C Tables 4.2.6.8 and 6.1.1.4'
I I -0.4742 1.8119 'International Tables Vol C Tables 4.2.6.8 and 6.1.1.4'
Au Au -2.0133 8.8022 'International Tables Vol C Tables 4.2.6.8 and 6.1.1.4'

loop_
_geom_angle_atom_site_label_1
_geom_angle_atom_site_label_2
_geom_angle_atom_site_label_3
_geom_angle
C1 Au1 I1 175.1(3)
C1' Au1' I1' 173.0(2)
C1 N1 C3 109.2(9)
C1 N1 C8 123.6(10)
C3 N1 C8 127.1(10)
C1 N2 C2 111.8(9)
C1 N2 C9 125.7(7)
C2 N2 C9 122.3(9)
C1' N1' C3' 110.6(8)
C1' N1' C8' 125.3(10)
C3' N1' C8' 123.6(9)
C1' N2' C2' 111.1(8)
C1' N2' C9' 129.1(7)
C2' N2' C9' 119.6(7)
N2 C1 N1 105.8(9)
N2 C1 Au1 128.6(7)
N1 C1 Au1 125.1(8)
C3 C2 C7 123.6(10)
C3 C2 N2 103.6(10)
C7 C2 N2 132.8(12)
C2 C3 N1 109.4(9)
C2 C3 C4 120.9(12)
N1 C3 C4 129.6(13)
C5 C4 C3 111.1(13)
C5 C4 H4 124.4
C3 C4 H4 124.4
C4 C5 C6 130.9(14)
C4 C5 H5 114.5
C6 C5 H5 114.5
C5 C6 C7 115.6(13)
C5 C6 H6 122.2
C7 C6 H6 122.2
C2 C7 C6 117.7(13)
C2 C7 H7 121.2
C6 C7 H7 121.2
N1 C8 H8A 109.5
N1 C8 H8B 109.5
H8A C8 H8B 109.5
N1 C8 H8C 109.5
H8A C8 H8C 109.5
H8B C8 H8C 109.5
C18 C9 C10 119.8(8)
C18 C9 N2 122.4(7)
C10 C9 N2 117.5(8)
C11 C10 C9 121.4(8)
C11 C10 H10 119.3
C9 C10 H10 119.3
C10 C11 C12 121.5(8)
C10 C11 H11 119.2
C12 C11 H11 119.2
C13 C12 C11 124.3(9)
C13 C12 C17 117.9(8)
C11 C12 C17 117.8(8)
C14 C13 C12 124.6(9)
C14 C13 H13 117.7
C12 C13 H13 117.7
C13 C14 C15 117.5(10)
C13 C14 H14 121.2
C15 C14 H14 121.2
C16 C15 C14 121.5(9)
C16 C15 H15 119.2
C14 C15 H15 119.2
C15 C16 C17 120.6(8)
C15 C16 H16 119.7
C17 C16 H16 119.7
C16 C17 C18 121.8(7)
C16 C17 C12 117.8(8)
C18 C17 C12 120.3(7)
C9 C18 C17 119.0(7)
C9 C18 C19 119.9(7)
C17 C18 C19 121.1(6)
C28 C19 C20 119.9(7)
C28 C19 C18 122.1(6)
C20 C19 C18 118.0(6)
C19 C20 C21 123.6(7)
C19 C20 C25 119.6(7)
C21 C20 C25 116.8(7)
C22 C21 C20 121.8(9)
C22 C21 H21 119.1
C20 C21 H21 119.1
C21 C22 C23 121.0(9)
C21 C22 H22 119.5
C23 C22 H22 119.5
C24 C23 C22 119.2(9)
C24 C23 H23 120.4
C22 C23 H23 120.4
C23 C24 C25 122.3(9)
C23 C24 H24 118.9
C25 C24 H24 118.9
C26 C25 C24 122.4(8)
C26 C25 C20 118.8(7)
C24 C25 C20 118.8(8)
C27 C26 C25 120.4(7)
C27 C26 H26 119.8
C25 C26 H26 119.8
C26 C27 C28 122.0(8)
C26 C27 H27 119.0
C28 C27 H27 119.0
C19 C28 C27 119.1(7)
C19 C28 C29 125.0(7)
C27 C28 C29 115.9(7)
C34 C29 C30 119.2(7)
C34 C29 C28 120.0(7)
C30 C29 C28 120.7(7)
C29 C30 C31 120.1(7)
C29 C30 H30 119.9
C31 C30 H30 119.9
C32 C31 C30 120.8(8)
C32 C31 C35 120.5(8)
C30 C31 C35 118.7(8)
C31 C32 C33 119.6(8)
C31 C32 H32 120.2
C33 C32 H32 120.2
C32 C33 C34 121.3(8)
C32 C33 C36 121.1(8)
C34 C33 C36 117.6(8)
C29 C34 C33 118.9(8)
C29 C34 H34 120.6
C33 C34 H34 120.6
F3 C35 F1' 116.3(17)
F3 C35 F2' 73.1(12)
F1' C35 F2' 107.4(15)
F3 C35 F1 107.0(13)
F1' C35 F1 27.8(11)
F2' C35 F1 132.0(12)
F3 C35 F2 106.0(14)
F1' C35 F2 71.4(13)
F2' C35 F2 40.9(8)
F1 C35 F2 99.2(12)
F3 C35 F3' 28.5(10)
F1' C35 F3' 112.1(15)
F2' C35 F3' 101.1(12)
F1 C35 F3' 91.6(11)
F2 C35 F3' 133.2(12)
F3 C35 C31 120.1(13)
F1' C35 C31 118.3(13)
F2' C35 C31 110.8(9)
F1 C35 C31 109.6(9)
F2 C35 C31 112.8(9)
F3' C35 C31 105.7(10)
F6' C36 F5 122.8(16)
F6' C36 F5' 107.5(16)
F5 C36 F5' 30.2(11)
F6' C36 F4 66.6(13)
F5 C36 F4 108.0(15)
F5' C36 F4 129.4(14)
F6' C36 F4' 104.9(16)
F5 C36 F4' 75.5(13)
F5' C36 F4' 104.8(14)
F4 C36 F4' 40.9(10)
F6' C36 F6 35.4(11)
F5 C36 F6 107.2(14)
F5' C36 F6 81.1(12)
F4 C36 F6 101.5(14)
F4' C36 F6 135.7(15)
F6' C36 C33 119.3(12)
F5 C36 C33 114.5(13)
F5' C36 C33 112.1(12)
F4 C36 C33 113.6(10)
F4' C36 C33 107.1(11)
F6 C36 C33 111.1(11)
N2' C1' N1' 106.2(8)
N2' C1' Au1' 131.3(6)
N1' C1' Au1' 122.5(7)
C7' C2' C3' 122.9(10)
C7' C2' N2' 132.8(10)
C3' C2' N2' 104.3(9)
N1' C3' C2' 107.8(8)
N1' C3' C4' 133.9(12)
C2' C3' C4' 118.3(12)
C5' C4' C3' 118.1(13)
C5' C4' H4' 120.9
C3' C4' H4' 120.9
C4' C5' C6' 122.0(12)
C4' C5' H5' 119.0
C6' C5' H5' 119.0
C5' C6' C7' 122.8(13)
C5' C6' H6' 118.6
C7' C6' H6' 118.6
C6' C7' C2' 115.9(12)
C6' C7' H7' 122.1
C2' C7' H7' 122.1
N1' C8' H8'1 109.5
N1' C8' H8'2 109.5
H8'1 C8' H8'2 109.5
N1' C8' H8'3 109.5
H8'1 C8' H8'3 109.5
H8'2 C8' H8'3 109.5
C18' C9' C10' 121.9(8)
C18' C9' N2' 122.8(7)
C10' C9' N2' 115.2(7)
C11' C10' C9' 119.4(8)
C11' C10' H10' 120.3
C9' C10' H10' 120.3
C10' C11' C12' 121.5(8)
C10' C11' H11' 119.2
C12' C11' H11' 119.2
C11' C12' C13' 123.5(8)
C11' C12' C17' 118.6(8)
C13' C12' C17' 117.9(8)
C14' C13' C12' 121.8(9)
C14' C13' H13' 119.1
C12' C13' H13' 119.1
C13' C14' C15' 120.3(9)
C13' C14' H14' 119.9
C15' C14' H14' 119.9
C16' C15' C14' 120.6(9)
C16' C15' H15' 119.7
C14' C15' H15' 119.7
C15' C16' C17' 122.3(8)
C15' C16' H16' 118.8
C17' C16' H16' 118.8
C16' C17' C18' 123.3(7)
C16' C17' C12' 117.2(7)
C18' C17' C12' 119.4(7)
C9' C18' C17' 119.1(7)
C9' C18' C19' 123.6(7)
C17' C18' C19' 117.3(7)
C28' C19' C20' 119.3(6)
C28' C19' C18' 123.8(7)
C20' C19' C18' 116.8(6)
C25' C20' C21' 119.0(7)
C25' C20' C19' 118.8(7)
C21' C20' C19' 122.2(7)
C22' C21' C20' 121.1(7)
C22' C21' H21' 119.5
C20' C21' H21' 119.5
C21' C22' C23' 121.0(8)
C21' C22' H22' 119.5
C23' C22' H22' 119.5
C24' C23' C22' 119.8(8)
C24' C23' H23' 120.1
C22' C23' H23' 120.1
C23' C24' C25' 120.8(8)
C23' C24' H24' 119.6
C25' C24' H24' 119.6
C20' C25' C26' 119.2(7)
C20' C25' C24' 118.3(8)
C26' C25' C24' 122.5(7)
C27' C26' C25' 121.6(7)
C27' C26' H26' 119.2
C25' C26' H26' 119.2
C26' C27' C28' 121.4(7)
C26' C27' H27' 119.3
C28' C27' H27' 119.3
C19' C28' C27' 119.7(7)
C19' C28' C29' 123.0(6)
C27' C28' C29' 117.3(6)
C34' C29' C30' 116.5(7)
C34' C29' C28' 123.9(6)
C30' C29' C28' 119.4(6)
C31' C30' C29' 121.3(7)
C31' C30' H30' 119.3
C29' C30' H30' 119.3
C30' C31' C32' 121.1(7)
C30' C31' C35' 119.2(8)
C32' C31' C35' 119.7(8)
C33' C32' C31' 117.4(8)
C33' C32' H32' 121.3
C31' C32' H32' 121.3
C32' C33' C34' 122.9(8)
C32' C33' C36' 118.6(8)
C34' C33' C36' 118.5(7)
C33' C34' C29' 120.8(7)
C33' C34' H34' 119.6
C29' C34' H34' 119.6
F9' C35' F8 66.9(12)
F9' C35' F7' 106.6(14)
F8 C35' F7' 130.7(12)
F9' C35' F7 127.3(13)
F8 C35' F7 106.1(13)
F7' C35' F7 36.8(9)
F9' C35' F8' 104.6(15)
F8 C35' F8' 43.3(9)
F7' C35' F8' 100.6(13)
F7 C35' F8' 66.5(12)
F9' C35' F9 35.7(10)
F8 C35' F9 102.2(11)
F7' C35' F9 79.6(11)
F7 C35' F9 112.9(13)
F8' C35' F9 133.3(12)
F9' C35' C31' 116.9(12)
F8 C35' C31' 111.0(9)
F7' C35' C31' 114.5(9)
F7 C35' C31' 114.1(10)
F8' C35' C31' 112.0(10)
F9 C35' C31' 109.9(9)
F10 C36' F12' 125.2(14)
F10 C36' F11' 59.7(11)
F12' C36' F11' 113.7(14)
F10 C36' F12 108.7(15)
F12' C36' F12 36.4(9)
F11' C36' F12 138.5(13)
F10 C36' F10' 43.4(10)
F12' C36' F10' 104.7(14)
F11' C36' F10' 102.8(13)
F12 C36' F10' 73.0(12)
F10 C36' F11 107.4(15)
F12' C36' F11 69.8(12)
F11' C36' F11 52.2(10)
F12 C36' F11 105.7(14)
F10' C36' F11 141.8(13)
F10 C36' C33' 115.9(11)
F12' C36' C33' 116.1(10)
F11' C36' C33' 111.4(10)
F12 C36' C33' 109.2(11)
F10' C36' C33' 106.7(11)
F11 C36' C33' 109.4(10)

loop_
_geom_bond_atom_site_label_1
_geom_bond_atom_site_label_2
_geom_bond_distance
Au1 C1 1.998(10)
Au1 I1 2.5451(8)
Au1' C1' 1.992(10)
Au1' I1' 2.5422(8)
N1 C1 1.356(11)
N1 C3 1.375(13)
N1 C8 1.444(13)
N2 C1 1.342(11)
N2 C2 1.403(11)
N2 C9 1.441(11)
N1' C1' 1.353(10)
N1' C3' 1.376(13)
N1' C8' 1.468(12)
N2' C1' 1.340(10)
N2' C2' 1.416(11)
N2' C9' 1.447(10)
F1 C35 1.336(13)
F2 C35 1.385(14)
F3 C35 1.296(15)
F4 C36 1.335(14)
F5 C36 1.294(15)
F6 C36 1.374(15)
F7 C35' 1.319(14)
F8 C35' 1.313(12)
F9 C35' 1.357(14)
F10 C36' 1.258(14)
F11 C36' 1.364(14)
F12 C36' 1.355(14)
F1' C35 1.306(17)
F2' C35 1.323(13)
F3' C35 1.393(14)
F4' C36 1.341(15)
F5' C36 1.327(15)
F6' C36 1.284(15)
F7' C35' 1.316(14)
F8' C35' 1.355(14)
F9' C35' 1.302(15)
F10' C36' 1.363(14)
F11' C36' 1.312(14)
F12' C36' 1.293(13)
C2 C3 1.361(15)
C2 C7 1.376(14)
C3 C4 1.454(15)
C4 C5 1.329(16)
C4 H4 0.9300
C5 C6 1.386(18)
C5 H5 0.9300
C6 C7 1.394(16)
C6 H6 0.9300
C7 H7 0.9300
C8 H8A 0.9600
C8 H8B 0.9600
C8 H8C 0.9600
C9 C18 1.375(11)
C9 C10 1.417(11)
C10 C11 1.326(13)
C10 H10 0.9300
C11 C12 1.405(13)
C11 H11 0.9300
C12 C13 1.398(13)
C12 C17 1.421(11)
C13 C14 1.311(14)
C13 H13 0.9300
C14 C15 1.414(13)
C14 H14 0.9300
C15 C16 1.357(11)
C15 H15 0.9300
C16 C17 1.407(11)
C16 H16 0.9300
C17 C18 1.416(10)
C18 C19 1.511(9)
C19 C28 1.384(9)
C19 C20 1.415(10)
C20 C21 1.418(10)
C20 C25 1.421(11)
C21 C22 1.352(11)
C21 H21 0.9300
C22 C23 1.389(14)
C22 H22 0.9300
C23 C24 1.341(12)
C23 H23 0.9300
C24 C25 1.413(11)
C24 H24 0.9300
C25 C26 1.408(11)
C26 C27 1.347(10)
C26 H26 0.9300
C27 C28 1.412(10)
C27 H27 0.9300
C28 C29 1.496(10)
C29 C34 1.389(11)
C29 C30 1.393(10)
C30 C31 1.393(10)
C30 H30 0.9300
C31 C32 1.342(12)
C31 C35 1.499(11)
C32 C33 1.385(12)
C32 H32 0.9300
C33 C34 1.390(11)
C33 C36 1.489(12)
C34 H34 0.9300
C2' C7' 1.378(14)
C2' C3' 1.383(14)
C3' C4' 1.404(14)
C4' C5' 1.344(18)
C4' H4' 0.9300
C5' C6' 1.351(18)
C5' H5' 0.9300
C6' C7' 1.360(14)
C6' H6' 0.9300
C7' H7' 0.9300
C8' H8'1 0.9600
C8' H8'2 0.9600
C8' H8'3 0.9600
C9' C18' 1.347(10)
C9' C10' 1.437(10)
C10' C11' 1.344(11)
C10' H10' 0.9300
C11' C12' 1.405(12)
C11' H11' 0.9300
C12' C13' 1.416(12)
C12' C17' 1.437(10)
C13' C14' 1.357(14)
C13' H13' 0.9300
C14' C15' 1.374(13)
C14' H14' 0.9300
C15' C16' 1.350(11)
C15' H15' 0.9300
C16' C17' 1.415(11)
C16' H16' 0.9300
C17' C18' 1.423(10)
C18' C19' 1.496(9)
C19' C28' 1.382(10)
C19' C20' 1.455(10)
C20' C25' 1.408(10)
C20' C21' 1.412(10)
C21' C22' 1.340(10)
C21' H21' 0.9300
C22' C23' 1.398(12)
C22' H22' 0.9300
C23' C24' 1.365(12)
C23' H23' 0.9300
C24' C25' 1.422(11)
C24' H24' 0.9300
C25' C26' 1.410(11)
C26' C27' 1.332(10)
C26' H26' 0.9300
C27' C28' 1.418(9)
C27' H27' 0.9300
C28' C29' 1.486(9)
C29' C34' 1.393(9)
C29' C30' 1.394(10)
C30' C31' 1.373(11)
C30' H30' 0.9300
C31' C32' 1.382(12)
C31' C35' 1.503(10)
C32' C33' 1.352(11)
C32' H32' 0.9300
C33' C34' 1.364(10)
C33' C36' 1.533(11)
C34' H34' 0.9300

loop_
_geom_torsion_atom_site_label_1
_geom_torsion_atom_site_label_2
_geom_torsion_atom_site_label_3
_geom_torsion_atom_site_label_4
_geom_torsion
C2 N2 C1 N1 3.9(9)
C9 N2 C1 N1 178.7(7)
C2 N2 C1 Au1 -168.0(6)
C9 N2 C1 Au1 6.8(12)
C3 N1 C1 N2 -2.0(9)
C8 N1 C1 N2 -178.4(8)
C3 N1 C1 Au1 170.3(6)
C8 N1 C1 Au1 -6.1(12)
I1 Au1 C1 N2 130(3)
I1 Au1 C1 N1 -40(4)
C1 N2 C2 C3 -4.3(9)
C9 N2 C2 C3 -179.2(7)
C1 N2 C2 C7 178.1(9)
C9 N2 C2 C7 3.1(14)
C7 C2 C3 N1 -179.2(8)
N2 C2 C3 N1 2.9(9)
C7 C2 C3 C4 -1.7(14)
N2 C2 C3 C4 -179.7(8)
C1 N1 C3 C2 -0.7(10)
C8 N1 C3 C2 175.6(9)
C1 N1 C3 C4 -177.8(9)
C8 N1 C3 C4 -1.5(16)
C2 C3 C4 C5 -1.0(14)
N1 C3 C4 C5 175.8(10)
C3 C4 C5 C6 1.4(19)
C4 C5 C6 C7 1(2)
C3 C2 C7 C6 4.2(15)
N2 C2 C7 C6 -178.5(9)
C5 C6 C7 C2 -3.6(15)
C1 N2 C9 C18 76.8(10)
C2 N2 C9 C18 -108.9(9)
C1 N2 C9 C10 -110.0(9)
C2 N2 C9 C10 64.3(10)
C18 C9 C10 C11 3.0(13)
N2 C9 C10 C11 -170.4(9)
C9 C10 C11 C12 -3.2(15)
C10 C11 C12 C13 177.9(9)
C10 C11 C12 C17 0.2(14)
C11 C12 C13 C14 -175.1(10)
C17 C12 C13 C14 2.6(15)
C12 C13 C14 C15 -4.7(16)
C13 C14 C15 C16 4.1(15)
C14 C15 C16 C17 -1.4(13)
C15 C16 C17 C18 174.4(8)
C15 C16 C17 C12 -0.7(12)
C13 C12 C17 C16 0.3(12)
C11 C12 C17 C16 178.2(8)
C13 C12 C17 C18 -174.9(7)
C11 C12 C17 C18 2.9(12)
C10 C9 C18 C17 0.2(11)
N2 C9 C18 C17 173.3(7)
C10 C9 C18 C19 -178.0(7)
N2 C9 C18 C19 -4.9(11)
C16 C17 C18 C9 -178.2(7)
C12 C17 C18 C9 -3.1(11)
C16 C17 C18 C19 0.0(11)
C12 C17 C18 C19 175.1(7)
C9 C18 C19 C28 75.5(9)
C17 C18 C19 C28 -102.7(8)
C9 C18 C19 C20 -105.0(8)
C17 C18 C19 C20 76.9(8)
C28 C19 C20 C21 177.1(7)
C18 C19 C20 C21 -2.4(10)
C28 C19 C20 C25 -3.5(10)
C18 C19 C20 C25 176.9(6)
C19 C20 C21 C22 179.1(7)
C25 C20 C21 C22 -0.2(11)
C20 C21 C22 C23 1.1(13)
C21 C22 C23 C24 -0.4(14)
C22 C23 C24 C25 -1.1(14)
C23 C24 C25 C26 -179.0(8)
C23 C24 C25 C20 2.0(12)
C19 C20 C25 C26 0.3(11)
C21 C20 C25 C26 179.7(7)
C19 C20 C25 C24 179.4(7)
C21 C20 C25 C24 -1.3(10)
C24 C25 C26 C27 -177.0(8)
C20 C25 C26 C27 2.0(12)
C25 C26 C27 C28 -1.2(12)
C20 C19 C28 C27 4.4(10)
C18 C19 C28 C27 -176.1(7)
C20 C19 C28 C29 -174.5(7)
C18 C19 C28 C29 5.0(11)
C26 C27 C28 C19 -2.1(11)
C26 C27 C28 C29 176.9(7)
C19 C28 C29 C34 41.5(11)
C27 C28 C29 C34 -137.4(7)
C19 C28 C29 C30 -142.3(7)
C27 C28 C29 C30 38.8(10)
C34 C29 C30 C31 1.5(11)
C28 C29 C30 C31 -174.7(7)
C29 C30 C31 C32 -1.8(12)
C29 C30 C31 C35 177.8(7)
C30 C31 C32 C33 -0.3(13)
C35 C31 C32 C33 180.0(8)
C31 C32 C33 C34 2.9(13)
C31 C32 C33 C36 -178.6(9)
C30 C29 C34 C33 1.0(11)
C28 C29 C34 C33 177.2(7)
C32 C33 C34 C29 -3.2(12)
C36 C33 C34 C29 178.3(8)
C32 C31 C35 F3 -0.7(18)
C30 C31 C35 F3 179.6(14)
C32 C31 C35 F1' 152.8(15)
C30 C31 C35 F1' -26.9(18)
C32 C31 C35 F2' -82.7(13)
C30 C31 C35 F2' 97.7(12)
C32 C31 C35 F1 123.7(10)
C30 C31 C35 F1 -56.0(12)
C32 C31 C35 F2 -126.8(12)
C30 C31 C35 F2 53.5(14)
C32 C31 C35 F3' 26.1(13)
C30 C31 C35 F3' -153.5(10)
C32 C33 C36 F6' -169.7(16)
C34 C33 C36 F6' 9(2)
C32 C33 C36 F5 -9.9(18)
C34 C33 C36 F5 168.6(14)
C32 C33 C36 F5' -42.8(16)
C34 C33 C36 F5' 135.7(13)
C32 C33 C36 F4 114.8(14)
C34 C33 C36 F4 -66.7(16)
C32 C33 C36 F4' 71.6(15)
C34 C33 C36 F4' -109.9(14)
C32 C33 C36 F6 -131.5(12)
C34 C33 C36 F6 47.0(14)
C2' N2' C1' N1' 1.4(9)
C9' N2' C1' N1' 175.6(7)
C2' N2' C1' Au1' -176.5(6)
C9' N2' C1' Au1' -2.3(12)
C3' N1' C1' N2' -1.1(9)
C8' N1' C1' N2' -173.3(7)
C3' N1' C1' Au1' 177.0(6)
C8' N1' C1' Au1' 4.8(11)
I1' Au1' C1' N2' 177.9(12)
I1' Au1' C1' N1' 0(2)
C1' N2' C2' C7' 176.9(9)
C9' N2' C2' C7' 2.1(14)
C1' N2' C2' C3' -1.2(9)
C9' N2' C2' C3' -176.0(7)
C1' N1' C3' C2' 0.4(10)
C8' N1' C3' C2' 172.7(7)
C1' N1' C3' C4' 178.6(10)
C8' N1' C3' C4' -9.0(16)
C7' C2' C3' N1' -177.9(8)
N2' C2' C3' N1' 0.5(9)
C7' C2' C3' C4' 3.6(14)
N2' C2' C3' C4' -178.1(8)
N1' C3' C4' C5' 178.4(11)
C2' C3' C4' C5' -3.5(15)
C3' C4' C5' C6' 2.0(18)
C4' C5' C6' C7' 0(2)
C5' C6' C7' C2' 0.2(16)
C3' C2' C7' C6' -1.9(14)
N2' C2' C7' C6' -179.7(9)
C1' N2' C9' C18' 73.3(11)
C2' N2' C9' C18' -113.0(8)
C1' N2' C9' C10' -108.8(9)
C2' N2' C9' C10' 64.9(9)
C18' C9' C10' C11' 2.0(12)
N2' C9' C10' C11' -176.0(7)
C9' C10' C11' C12' 0.6(13)
C10' C11' C12' C13' 177.2(8)
C10' C11' C12' C17' -2.9(12)
C11' C12' C13' C14' -179.2(9)
C17' C12' C13' C14' 0.8(13)
C12' C13' C14' C15' 0.4(14)
C13' C14' C15' C16' -0.6(14)
C14' C15' C16' C17' -0.5(13)
C15' C16' C17' C18' 177.1(7)
C15' C16' C17' C12' 1.7(11)
C11' C12' C17' C16' 178.2(7)
C13' C12' C17' C16' -1.8(10)
C11' C12' C17' C18' 2.7(11)
C13' C12' C17' C18' -177.4(7)
C10' C9' C18' C17' -2.1(11)
N2' C9' C18' C17' 175.7(6)
C10' C9' C18' C19' 174.7(7)
N2' C9' C18' C19' -7.6(11)
C16' C17' C18' C9' -175.5(7)
C12' C17' C18' C9' -0.2(10)
C16' C17' C18' C19' 7.5(11)
C12' C17' C18' C19' -177.2(6)
C9' C18' C19' C28' 77.0(10)
C17' C18' C19' C28' -106.2(8)
C9' C18' C19' C20' -106.4(8)
C17' C18' C19' C20' 70.4(9)
C28' C19' C20' C25' 1.6(10)
C18' C19' C20' C25' -175.2(6)
C28' C19' C20' C21' 179.1(7)
C18' C19' C20' C21' 2.3(10)
C25' C20' C21' C22' 0.3(11)
C19' C20' C21' C22' -177.2(7)
C20' C21' C22' C23' -2.2(12)
C21' C22' C23' C24' 2.5(14)
C22' C23' C24' C25' -0.9(14)
C21' C20' C25' C26' 179.5(7)
C19' C20' C25' C26' -3.0(10)
C21' C20' C25' C24' 1.3(11)
C19' C20' C25' C24' 178.8(7)
C23' C24' C25' C20' -1.0(12)
C23' C24' C25' C26' -179.1(8)
C20' C25' C26' C27' 2.3(11)
C24' C25' C26' C27' -179.6(7)
C25' C26' C27' C28' 0.0(11)
C20' C19' C28' C27' 0.6(10)
C18' C19' C28' C27' 177.1(7)
C20' C19' C28' C29' -176.8(6)
C18' C19' C28' C29' -0.3(11)
C26' C27' C28' C19' -1.4(11)
C26' C27' C28' C29' 176.1(7)
C19' C28' C29' C34' 46.7(11)
C27' C28' C29' C34' -130.8(8)
C19' C28' C29' C30' -139.3(7)
C27' C28' C29' C30' 43.2(9)
C34' C29' C30' C31' -2.5(11)
C28' C29' C30' C31' -176.9(7)
C29' C30' C31' C32' 1.6(13)
C29' C30' C31' C35' -179.5(8)
C30' C31' C32' C33' 0.0(13)
C35' C31' C32' C33' -178.9(8)
C31' C32' C33' C34' -0.6(14)
C31' C32' C33' C36' 179.7(9)
C32' C33' C34' C29' -0.4(14)
C36' C33' C34' C29' 179.2(8)
C30' C29' C34' C33' 1.9(11)
C28' C29' C34' C33' 176.1(7)
C30' C31' C35' F9' -155.1(15)
C32' C31' C35' F9' 23.8(18)
C30' C31' C35' F8 130.9(12)
C32' C31' C35' F8 -50.1(15)
C30' C31' C35' F7' -29.4(15)
C32' C31' C35' F7' 149.5(12)
C30' C31' C35' F7 11.1(17)
C32' C31' C35' F7 -170.0(14)
C30' C31' C35' F8' 84.3(15)
C32' C31' C35' F8' -96.8(15)
C30' C31' C35' F9 -116.8(11)
C32' C31' C35' F9 62.1(13)
C32' C33' C36' F10 13.4(19)
C34' C33' C36' F10 -166.3(15)
C32' C33' C36' F12' 175.4(14)
C34' C33' C36' F12' -4.3(18)
C32' C33' C36' F11' -52.3(16)
C34' C33' C36' F11' 128.0(14)
C32' C33' C36' F12 136.5(13)
C34' C33' C36' F12 -43.2(16)
C32' C33' C36' F10' 59.2(15)
C34' C33' C36' F10' -120.5(13)
C32' C33' C36' F11 -108.2(14)
C34' C33' C36' F11 72.1(15)
